data_4517462
loop_
_publ_author_name
'Luo, Kaixiu'
'Mao, Shuai'
'He, Kun'
'Yu, Xianglin'
'Pan, Junhong'
'Lin, Jun'
'Shao, Zhihui'
'Jin, Yi'

_publ_section_title
;
 Highly Regioselective Synthesis of Multisubstituted Pyrroles via
 Ag-Catalyzed [4+1C]insert Cascade
;
_journal_name_full 'ACS Catalysis'
_journal_page_first 3733
_journal_paper_doi 10.1021/acscatal.9b05360
_journal_year 2020
_chemical_formula_sum 'C24 H21 N O3'
_chemical_formula_weight 371.42
_space_group_crystal_system monoclinic
_space_group_IT_number 14
_space_group_name_Hall '-P 2ybc'
_space_group_name_H-M_alt 'P 1 21/c 1'
_atom_sites_solution_hydrogens geom
_audit_creation_method SHELXL-2014
_cell_angle_alpha 90
_cell_angle_beta 99.380(8)
_cell_angle_gamma 90
_cell_formula_units_Z 4
_cell_length_a 17.623(10)
_cell_length_b 8.753(5)
_cell_length_c 12.749(7)
_cell_measurement_reflns_used 2634
_cell_measurement_temperature 293(2)
_cell_measurement_theta_max 23.7078
_cell_measurement_theta_min 2.3427
_cell_volume 1940.3(19)
_computing_cell_refinement 'Bruker SMART'
_computing_data_collection 'Bruker SMART'
_computing_data_reduction 'Bruker SAINT'
_computing_molecular_graphics 'SHELXL-2014 (Sheldrick, 2014)'
_computing_publication_material 'SHELXL-2014 (Sheldrick, 2014)'
_computing_structure_refinement 'SHELXL-2014 (Sheldrick, 2014)'
_computing_structure_solution 'SHELXL-2014 (Sheldrick, 2014)'
_diffrn_ambient_temperature 293(2)
_diffrn_measured_fraction_theta_full 0.989
_diffrn_measured_fraction_theta_max 0.998
_diffrn_measurement_device_type 'CCD area detector'
_diffrn_measurement_method 'phi and omega scans'
_diffrn_radiation_type MoK\a
_diffrn_radiation_wavelength 0.71073
_diffrn_reflns_av_R_equivalents 0.0386
_diffrn_reflns_av_unetI/netI 0.0393
_diffrn_reflns_Laue_measured_fraction_full 0.989
_diffrn_reflns_Laue_measured_fraction_max 0.998
_diffrn_reflns_limit_h_max 21
_diffrn_reflns_limit_h_min -21
_diffrn_reflns_limit_k_max 9
_diffrn_reflns_limit_k_min -10
_diffrn_reflns_limit_l_max 14
_diffrn_reflns_limit_l_min -15
_diffrn_reflns_number 10766
_diffrn_reflns_point_group_measured_fraction_full 0.989
_diffrn_reflns_point_group_measured_fraction_max 0.998
_diffrn_reflns_theta_full 25.242
_diffrn_reflns_theta_max 25.148
_diffrn_reflns_theta_min 2.343
_diffrn_source 'fine-focus sealed tube'
_exptl_absorpt_coefficient_mu 0.084
_exptl_absorpt_correction_T_max 0.982
_exptl_absorpt_correction_T_min 0.974
_exptl_absorpt_correction_type multi-scan
_exptl_absorpt_process_details sadabs
_exptl_crystal_colour COLOURLESS
_exptl_crystal_density_diffrn 1.271
_exptl_crystal_description BLOCK
_exptl_crystal_F_000 784
_exptl_crystal_size_max 0.320
_exptl_crystal_size_mid 0.280
_exptl_crystal_size_min 0.220
_refine_diff_density_max 0.147
_refine_diff_density_min -0.149
_refine_diff_density_rms 0.032
_refine_ls_extinction_coef 0.0069(14)
_refine_ls_extinction_expression Fc^*^=kFc[1+0.001xFc^2^\l^3^/sin(2\q)]^-1/4^
_refine_ls_extinction_method SHELXL
_refine_ls_goodness_of_fit_ref 1.038
_refine_ls_hydrogen_treatment constr
_refine_ls_matrix_type full
_refine_ls_number_parameters 255
_refine_ls_number_reflns 3475
_refine_ls_number_restraints 0
_refine_ls_restrained_S_all 1.038
_refine_ls_R_factor_all 0.0646
_refine_ls_R_factor_gt 0.0421
_refine_ls_shift/su_max 0.000
_refine_ls_shift/su_mean 0.000
_refine_ls_structure_factor_coef Fsqd
_refine_ls_weighting_details 'w=1/[\s^2^(Fo^2^)+(0.0666P)^2^+0.0820P] where P=(Fo^2^+2Fc^2^)/3'
_refine_ls_weighting_scheme calc
_refine_ls_wR_factor_gt 0.1110
_refine_ls_wR_factor_ref 0.1257
_reflns_Friedel_coverage 0.000
_reflns_number_gt 2439
_reflns_number_total 3475
_reflns_threshold_expression 'I > 2\s(I)'
_cod_data_source_file cs9b05360_si_002.cif
_cod_data_source_block 1
_cod_original_cell_volume 1940.4(19)
_cod_original_sg_symbol_H-M 'P 21/c'
_cod_database_code 4517462
_shelx_space_group_comment
;
The symmetry employed for this shelxl refinement is uniquely defined
by the following loop, which should always be used as a source of
symmetry information in preference to the above space-group names.
They are only intended as comments.
;
_shelx_estimated_absorpt_t_min 0.974
_shelx_estimated_absorpt_t_max 0.982
_shelxl_version_number 2014-3

loop_
_space_group_symop_operation_xyz
'x, y, z'
'-x, y+1/2, -z+1/2'
'-x, -y, -z'
'x, -y-1/2, z-1/2'

loop_
_atom_site_label
_atom_site_type_symbol
_atom_site_fract_x
_atom_site_fract_y
_atom_site_fract_z
_atom_site_U_iso_or_equiv
_atom_site_adp_type
_atom_site_occupancy
_atom_site_site_symmetry_order
_atom_site_calc_flag
_atom_site_refinement_flags_posn
_atom_site_refinement_flags_adp
_atom_site_refinement_flags_occupancy
_atom_site_disorder_assembly
_atom_site_disorder_group
N1 N 0.28365(8) 1.05568(16) 0.32021(10) 0.0505(4) Uani 1 1 d . . . . .
O1 O 0.21543(8) 0.64077(15) 0.36543(10) 0.0640(4) Uani 1 1 d . . . . .
O2 O 0.17950(7) 0.59167(13) 0.19175(9) 0.0514(3) Uani 1 1 d . . . . .
O3 O 0.11155(8) 0.91052(16) 0.24808(11) 0.0727(4) Uani 1 1 d . . . . .
C1 C 0.30898(10) 1.14206(17) 0.41475(13) 0.0422(4) Uani 1 1 d . . . . .
C2 C 0.36022(11) 1.26049(19) 0.41028(14) 0.0543(5) Uani 1 1 d . . . . .
H2 H 0.3765 1.2839 0.3463 0.065 Uiso 1 1 calc R U . . .
C3 C 0.38736(11) 1.3443(2) 0.50056(15) 0.0567(5) Uani 1 1 d . . . . .
H3 H 0.4230 1.4220 0.4976 0.068 Uiso 1 1 calc R U . . .
C4 C 0.36188(10) 1.3134(2) 0.59467(14) 0.0539(5) Uani 1 1 d . . . . .
H4 H 0.3804 1.3696 0.6553 0.065 Uiso 1 1 calc R U . . .
C5 C 0.30908(11) 1.1994(2) 0.59889(14) 0.0561(5) Uani 1 1 d . . . . .
H5 H 0.2909 1.1801 0.6621 0.067 Uiso 1 1 calc R U . . .
C6 C 0.28275(10) 1.1130(2) 0.50953(13) 0.0500(5) Uani 1 1 d . . . . .
H6 H 0.2473 1.0351 0.5131 0.060 Uiso 1 1 calc R U . . .
C7 C 0.28339(10) 0.91352(19) 0.32821(13) 0.0465(4) Uani 1 1 d . . . . .
H7 H 0.2991 0.8702 0.3948 0.056 Uiso 1 1 calc R U . . .
C8 C 0.25870(9) 0.80811(17) 0.23437(12) 0.0422(4) Uani 1 1 d . . . . .
C9 C 0.21429(10) 0.67449(18) 0.27379(13) 0.0456(4) Uani 1 1 d . . . . .
C10 C 0.14274(11) 0.4533(2) 0.22005(16) 0.0620(5) Uani 1 1 d . . . . .
H10A H 0.1798 0.3909 0.2643 0.093 Uiso 1 1 calc R U . . .
H10B H 0.1224 0.3980 0.1567 0.093 Uiso 1 1 calc R U . . .
H10C H 0.1017 0.4790 0.2580 0.093 Uiso 1 1 calc R U . . .
C11 C 0.33264(9) 0.73758(18) 0.20401(13) 0.0442(4) Uani 1 1 d . . . . .
C12 C 0.37672(11) 0.6385(2) 0.27515(15) 0.0568(5) Uani 1 1 d . . . . .
H12 H 0.3615 0.6171 0.3401 0.068 Uiso 1 1 calc R U . . .
C13 C 0.44251(11) 0.5718(2) 0.25058(18) 0.0671(6) Uani 1 1 d . . . . .
H13 H 0.4709 0.5056 0.2988 0.081 Uiso 1 1 calc R U . . .
C14 C 0.46641(12) 0.6023(2) 0.15578(19) 0.0687(6) Uani 1 1 d . . . . .
H14 H 0.5106 0.5566 0.1393 0.082 Uiso 1 1 calc R U . . .
C15 C 0.42394(11) 0.7019(2) 0.08475(17) 0.0656(6) Uani 1 1 d . . . . .
H15 H 0.4403 0.7244 0.0207 0.079 Uiso 1 1 calc R U . . .
C16 C 0.35755(10) 0.7680(2) 0.10820(14) 0.0535(5) Uani 1 1 d . . . . .
H16 H 0.3292 0.8335 0.0593 0.064 Uiso 1 1 calc R U . . .
C17 C 0.21049(9) 0.89537(18) 0.14254(13) 0.0444(4) Uani 1 1 d . . . . .
H17A H 0.2407 0.9797 0.1221 0.053 Uiso 1 1 calc R U . . .
H17B H 0.1988 0.8277 0.0818 0.053 Uiso 1 1 calc R U . . .
C18 C 0.13583(10) 0.95737(19) 0.17017(14) 0.0485(4) Uani 1 1 d . . . . .
C19 C 0.09324(9) 1.07580(19) 0.09984(13) 0.0462(4) Uani 1 1 d . . . . .
C20 C 0.02519(11) 1.1334(2) 0.12651(17) 0.0599(5) Uani 1 1 d . . . . .
H20 H 0.0078 1.0981 0.1872 0.072 Uiso 1 1 calc R U . . .
C21 C -0.01675(11) 1.2426(2) 0.0637(2) 0.0719(6) Uani 1 1 d . . . . .
H21 H -0.0621 1.2804 0.0821 0.086 Uiso 1 1 calc R U . . .
C22 C 0.00854(12) 1.2951(2) -0.02574(18) 0.0716(6) Uani 1 1 d . . . . .
H22 H -0.0201 1.3680 -0.0681 0.086 Uiso 1 1 calc R U . . .
C23 C 0.07574(12) 1.2410(2) -0.05341(16) 0.0654(5) Uani 1 1 d . . . . .
H23 H 0.0930 1.2784 -0.1136 0.079 Uiso 1 1 calc R U . . .
C24 C 0.11775(11) 1.1305(2) 0.00887(14) 0.0547(5) Uani 1 1 d . . . . .
H24 H 0.1628 1.0927 -0.0105 0.066 Uiso 1 1 calc R U . . .

loop_
_atom_site_aniso_label
_atom_site_aniso_U_11
_atom_site_aniso_U_22
_atom_site_aniso_U_33
_atom_site_aniso_U_23
_atom_site_aniso_U_13
_atom_site_aniso_U_12
N1 0.0758(10) 0.0383(8) 0.0374(8) -0.0034(6) 0.0091(7) -0.0067(7)
O1 0.0949(10) 0.0595(8) 0.0385(8) 0.0063(6) 0.0131(7) -0.0177(7)
O2 0.0653(8) 0.0432(7) 0.0460(7) -0.0054(5) 0.0099(6) -0.0149(6)
O3 0.0756(9) 0.0859(10) 0.0618(9) 0.0193(8) 0.0267(8) 0.0006(7)
C1 0.0555(10) 0.0340(9) 0.0367(10) -0.0020(7) 0.0062(8) 0.0018(7)
C2 0.0801(13) 0.0419(10) 0.0439(11) -0.0024(8) 0.0187(9) -0.0100(9)
C3 0.0693(12) 0.0464(11) 0.0555(12) -0.0098(9) 0.0132(10) -0.0115(9)
C4 0.0636(11) 0.0540(11) 0.0426(11) -0.0147(8) 0.0042(9) 0.0008(9)
C5 0.0684(12) 0.0638(12) 0.0389(10) -0.0057(9) 0.0168(9) -0.0032(10)
C6 0.0578(11) 0.0479(10) 0.0455(11) -0.0045(8) 0.0117(9) -0.0060(8)
C7 0.0629(11) 0.0417(10) 0.0338(9) 0.0018(7) 0.0043(8) -0.0042(8)
C8 0.0570(10) 0.0361(9) 0.0326(9) 0.0000(7) 0.0050(8) -0.0064(7)
C9 0.0591(11) 0.0396(10) 0.0378(10) -0.0032(8) 0.0071(8) -0.0045(8)
C10 0.0681(13) 0.0443(11) 0.0758(14) -0.0054(10) 0.0180(11) -0.0157(9)
C11 0.0560(10) 0.0359(9) 0.0390(10) -0.0028(7) 0.0025(8) -0.0086(7)
C12 0.0628(12) 0.0559(12) 0.0500(12) 0.0075(9) 0.0048(9) -0.0020(9)
C13 0.0604(12) 0.0612(13) 0.0761(15) 0.0138(11) 0.0002(11) 0.0006(10)
C14 0.0559(12) 0.0682(14) 0.0828(16) 0.0016(12) 0.0137(12) 0.0016(10)
C15 0.0655(12) 0.0720(14) 0.0625(13) 0.0013(11) 0.0196(11) -0.0051(11)
C16 0.0627(11) 0.0508(11) 0.0470(11) 0.0020(9) 0.0093(9) -0.0037(9)
C17 0.0582(11) 0.0412(10) 0.0338(9) 0.0002(7) 0.0072(8) -0.0046(8)
C18 0.0575(11) 0.0477(10) 0.0399(10) -0.0029(8) 0.0071(8) -0.0092(8)
C19 0.0522(10) 0.0420(10) 0.0435(10) -0.0095(8) 0.0053(8) -0.0061(8)
C20 0.0529(11) 0.0591(12) 0.0682(13) -0.0139(10) 0.0111(10) -0.0109(9)
C21 0.0548(12) 0.0675(14) 0.0908(17) -0.0185(13) 0.0035(12) 0.0062(10)
C22 0.0785(15) 0.0535(12) 0.0747(15) -0.0126(11) -0.0117(12) 0.0162(11)
C23 0.0856(14) 0.0543(12) 0.0541(12) -0.0001(9) 0.0043(11) 0.0134(11)
C24 0.0647(12) 0.0502(11) 0.0489(11) -0.0036(9) 0.0082(9) 0.0075(9)

loop_
_atom_type_symbol
_atom_type_description
_atom_type_scat_dispersion_real
_atom_type_scat_dispersion_imag
_atom_type_scat_source
C C 0.0033 0.0016 'International Tables Vol C Tables 4.2.6.8 and 6.1.1.4'
H H 0.0000 0.0000 'International Tables Vol C Tables 4.2.6.8 and 6.1.1.4'
N N 0.0061 0.0033 'International Tables Vol C Tables 4.2.6.8 and 6.1.1.4'
O O 0.0106 0.0060 'International Tables Vol C Tables 4.2.6.8 and 6.1.1.4'

loop_
_geom_angle_atom_site_label_1
_geom_angle_atom_site_label_2
_geom_angle_atom_site_label_3
_geom_angle
_geom_angle_site_symmetry_1
_geom_angle_site_symmetry_3
_geom_angle_publ_flag
C7 N1 C1 117.54(14) . . ?
C9 O2 C10 115.20(14) . . ?
C2 C1 C6 119.13(15) . . ?
C2 C1 N1 118.54(14) . . ?
C6 C1 N1 122.33(15) . . ?
C1 C2 C3 120.22(16) . . ?
C4 C3 C2 120.25(17) . . ?
C5 C4 C3 119.86(17) . . ?
C4 C5 C6 120.27(16) . . ?
C5 C6 C1 120.21(16) . . ?
N1 C7 C8 123.09(15) . . ?
C7 C8 C17 110.55(14) . . ?
C7 C8 C9 107.50(13) . . ?
C17 C8 C9 112.37(14) . . ?
C7 C8 C11 107.16(13) . . ?
C17 C8 C11 113.09(13) . . ?
C9 C8 C11 105.83(13) . . ?
O1 C9 O2 124.08(15) . . ?
O1 C9 C8 125.17(15) . . ?
O2 C9 C8 110.48(13) . . ?
C16 C11 C12 117.90(16) . . ?
C16 C11 C8 122.91(15) . . ?
C12 C11 C8 119.19(15) . . ?
C13 C12 C11 120.99(18) . . ?
C14 C13 C12 120.61(19) . . ?
C13 C14 C15 119.2(2) . . ?
C16 C15 C14 120.56(18) . . ?
C15 C16 C11 120.70(18) . . ?
C18 C17 C8 113.23(14) . . ?
O3 C18 C19 121.10(16) . . ?
O3 C18 C17 120.23(16) . . ?
C19 C18 C17 118.67(14) . . ?
C24 C19 C20 118.47(18) . . ?
C24 C19 C18 123.24(16) . . ?
C20 C19 C18 118.29(16) . . ?
C21 C20 C19 120.62(19) . . ?
C22 C21 C20 119.93(19) . . ?
C21 C22 C23 120.6(2) . . ?
C22 C23 C24 119.69(19) . . ?
C23 C24 C19 120.65(18) . . ?

loop_
_geom_bond_atom_site_label_1
_geom_bond_atom_site_label_2
_geom_bond_distance
_geom_bond_site_symmetry_2
_geom_bond_publ_flag
N1 C7 1.249(2) . ?
N1 C1 1.431(2) . ?
O1 C9 1.2020(19) . ?
O2 C9 1.3366(19) . ?
O2 C10 1.447(2) . ?
O3 C18 1.215(2) . ?
C1 C2 1.382(2) . ?
C1 C6 1.386(2) . ?
C2 C3 1.383(2) . ?
C3 C4 1.375(3) . ?
C4 C5 1.371(3) . ?
C5 C6 1.383(2) . ?
C7 C8 1.517(2) . ?
C8 C17 1.534(2) . ?
C8 C9 1.537(2) . ?
C8 C11 1.547(2) . ?
C11 C16 1.389(2) . ?
C11 C12 1.396(2) . ?
C12 C13 1.379(3) . ?
C13 C14 1.369(3) . ?
C14 C15 1.385(3) . ?
C15 C16 1.381(3) . ?
C17 C18 1.517(2) . ?
C18 C19 1.491(3) . ?
C19 C24 1.387(2) . ?
C19 C20 1.393(3) . ?
C20 C21 1.381(3) . ?
C21 C22 1.369(3) . ?
C22 C23 1.374(3) . ?
C23 C24 1.387(3) . ?

loop_
_geom_torsion_atom_site_label_1
_geom_torsion_atom_site_label_2
_geom_torsion_atom_site_label_3
_geom_torsion_atom_site_label_4
_geom_torsion
_geom_torsion_site_symmetry_1
_geom_torsion_site_symmetry_2
_geom_torsion_site_symmetry_3
_geom_torsion_site_symmetry_4
_geom_torsion_publ_flag
C7 N1 C1 C2 134.00(18) . . . . ?
C7 N1 C1 C6 -47.3(2) . . . . ?
C6 C1 C2 C3 2.8(3) . . . . ?
N1 C1 C2 C3 -178.53(16) . . . . ?
C1 C2 C3 C4 -1.9(3) . . . . ?
C2 C3 C4 C5 -0.3(3) . . . . ?
C3 C4 C5 C6 1.6(3) . . . . ?
C4 C5 C6 C1 -0.7(3) . . . . ?
C2 C1 C6 C5 -1.5(3) . . . . ?
N1 C1 C6 C5 179.84(16) . . . . ?
C1 N1 C7 C8 -179.39(14) . . . . ?
N1 C7 C8 C17 -19.0(2) . . . . ?
N1 C7 C8 C9 -142.03(17) . . . . ?
N1 C7 C8 C11 104.60(18) . . . . ?
C10 O2 C9 O1 -0.7(2) . . . . ?
C10 O2 C9 C8 173.64(14) . . . . ?
C7 C8 C9 O1 -16.5(2) . . . . ?
C17 C8 C9 O1 -138.33(18) . . . . ?
C11 C8 C9 O1 97.8(2) . . . . ?
C7 C8 C9 O2 169.22(13) . . . . ?
C17 C8 C9 O2 47.36(18) . . . . ?
C11 C8 C9 O2 -76.52(16) . . . . ?
C7 C8 C11 C16 -113.94(17) . . . . ?
C17 C8 C11 C16 8.1(2) . . . . ?
C9 C8 C11 C16 131.56(16) . . . . ?
C7 C8 C11 C12 66.24(18) . . . . ?
C17 C8 C11 C12 -171.69(15) . . . . ?
C9 C8 C11 C12 -48.26(19) . . . . ?
C16 C11 C12 C13 -0.6(3) . . . . ?
C8 C11 C12 C13 179.23(16) . . . . ?
C11 C12 C13 C14 0.4(3) . . . . ?
C12 C13 C14 C15 0.4(3) . . . . ?
C13 C14 C15 C16 -1.1(3) . . . . ?
C14 C15 C16 C11 0.9(3) . . . . ?
C12 C11 C16 C15 -0.1(3) . . . . ?
C8 C11 C16 C15 -179.89(16) . . . . ?
C7 C8 C17 C18 -62.97(17) . . . . ?
C9 C8 C17 C18 57.14(18) . . . . ?
C11 C8 C17 C18 176.88(13) . . . . ?
C8 C17 C18 O3 -15.3(2) . . . . ?
C8 C17 C18 C19 164.85(14) . . . . ?
O3 C18 C19 C24 -178.59(17) . . . . ?
C17 C18 C19 C24 1.2(2) . . . . ?
O3 C18 C19 C20 0.9(2) . . . . ?
C17 C18 C19 C20 -179.24(15) . . . . ?
C24 C19 C20 C21 0.0(3) . . . . ?
C18 C19 C20 C21 -179.57(16) . . . . ?
C19 C20 C21 C22 0.0(3) . . . . ?
C20 C21 C22 C23 -0.5(3) . . . . ?
C21 C22 C23 C24 1.0(3) . . . . ?
C22 C23 C24 C19 -1.1(3) . . . . ?
C20 C19 C24 C23 0.6(3) . . . . ?
C18 C19 C24 C23 -179.89(16) . . . . ?
